data_9010961
loop_
_publ_author_name
'Ohgushi, K.'
'Matsushita, Y.'
'Miyajima, N.'
'Katsuya, Y.'
'Tanaka, M.'
'Izumi, F.'
'Gotou, H.'
'Ueda, Y.'
'Yagi, T.'

_publ_section_title
;
 CaPtO3 as a novel post-perovskite oxide
;
_journal_name_full 'Physics and Chemistry of Minerals'
_journal_page_first 189
_journal_page_last 195
_journal_paper_doi 10.1007/s00269-007-0211-5
_journal_volume 35
_journal_year 2008
_chemical_formula_structural CaPtO3
_chemical_formula_sum 'Ca O3 Pt'
_space_group_IT_number 63
_symmetry_space_group_name_Hall '-C 2c 2'
_symmetry_space_group_name_H-M 'C m c m'
_cell_angle_alpha 90
_cell_angle_beta 90
_cell_angle_gamma 90
_cell_length_a 3.12607
_cell_length_b 9.91983
_cell_length_c 7.35059
_cell_formula_units_Z 4
_cell_volume 227.942
_database_code_amcsd 0009131
_exptl_crystal_density_diffrn 8.251
_cod_original_formula_sum 'Ca Pt O3'
_cod_database_code 9010961
_amcsd_formula_title CaPtO3

loop_
_space_group_symop_operation_xyz
x,y,z
1/2+x,1/2+y,z
x,-y,1/2+z
1/2+x,1/2-y,1/2+z
-x,y,1/2-z
1/2-x,1/2+y,1/2-z
-x,y,z
1/2-x,1/2+y,z
x,-y,-z
1/2+x,1/2-y,-z
x,y,1/2-z
1/2+x,1/2+y,1/2-z
-x,-y,1/2+z
1/2-x,1/2-y,1/2+z
-x,-y,-z
1/2-x,1/2-y,-z

loop_
_atom_site_label
_atom_site_fract_x
_atom_site_fract_y
_atom_site_fract_z
Ca 0.00000 0.25000 0.25000
Pt 0.00000 0.00000 0.00000
O1 0.50000 0.42530 0.25000
O2 0.50000 0.12300 0.04510

loop_
_cod_related_entry_id
_cod_related_entry_database
_cod_related_entry_code
1 AMCSD 0009131
